data_9014136
loop_
_publ_author_name
'Pepinsky, R.'

_publ_section_title
;
 Crystal Structure of Lithium Hydroxide Monohydrate
 _cod_database_code 1010456
;
_journal_name_full 'Zeitschrift fur Kristallographie'
_journal_page_first 119
_journal_page_last 140
_journal_volume 102
_journal_year 1940
_chemical_formula_sum 'Li O2'
_space_group_IT_number 12
_symmetry_space_group_name_Hall '-C 2y'
_symmetry_space_group_name_H-M 'C 1 2/m 1'
_cell_angle_alpha 90
_cell_angle_beta 110.3
_cell_angle_gamma 90
_cell_length_a 7.37
_cell_length_b 8.26
_cell_length_c 3.19
_cell_formula_units_Z 4
_cell_volume 182.133
_database_code_amcsd 0017376
_exptl_crystal_density_diffrn 1.420
_cod_duplicate_entry 1010456
_cod_database_code 9014136
_amcsd_formula_title 'H3 Li O2'

loop_
_space_group_symop_operation_xyz
x,y,z
1/2+x,1/2+y,z
x,-y,z
1/2+x,1/2-y,z
-x,y,-z
1/2-x,1/2+y,-z
-x,-y,-z
1/2-x,1/2-y,-z

loop_
_atom_site_label
_atom_site_fract_x
_atom_site_fract_y
_atom_site_fract_z
_atom_site_attached_hydrogens
Li1 0.00000 0.35000 0.50000 0
O1 0.00000 0.21100 0.00000 2
O2 0.28600 0.00000 0.38900 1

loop_
_cod_related_entry_id
_cod_related_entry_database
_cod_related_entry_code
1 AMCSD 0017376
